data_1570206
loop_
_publ_author_name
'Ort&#xed;n-Rubio, Borja'
'Rostoll-Berenguer, Jaume'
'Vila, Carlos'
'Proserpio, Davide M.'
'Guillerm, Vincent'
'Juanhuix, Judith'
'Imaz, Inhar'
'Maspoch, Daniel'

_publ_section_title
;
 Net-clipping as a top-down approach for the prediction of topologies of
 MOFs built from reduced-symmetry linkers.
;
_journal_issue 45
_journal_name_full 'Chemical science'
_journal_page_first 12984
_journal_page_last 12994
_journal_paper_doi 10.1039/d3sc04406h
_journal_volume 14
_journal_year 2023
_chemical_formula_moiety 'C21 H23 Cu N O9'
_chemical_formula_sum 'C21 H23 Cu N O9'
_chemical_formula_weight 496.94
_space_group_crystal_system monoclinic
_space_group_IT_number 14
_space_group_name_Hall '-P 2bc'
_space_group_name_H-M_alt 'P 1 1 21/b'
_atom_sites_solution_hydrogens mixed
_audit_creation_date 2023-04-20
_audit_creation_method
;
Olex2 1.2
(compiled 2018.05.29 svn.r3508 for OlexSys, GUI svn.r5506)
;
_audit_update_record
;
2023-06-15 deposited with the CCDC.	2023-10-27 downloaded from the CCDC.
;
_cell_angle_alpha 90
_cell_angle_beta 90
_cell_angle_gamma 108.499(2)
_cell_formula_units_Z 4
_cell_length_a 11.306(4)
_cell_length_b 13.0779(4)
_cell_length_c 14.8702(3)
_cell_measurement_reflns_used 9469
_cell_measurement_temperature 100
_cell_measurement_theta_max 33.6759418709
_cell_measurement_theta_min 1.90821795426
_cell_volume 2085.1(7)
_computing_cell_refinement 'XDS (Kabsch W., 2010)'
_computing_data_collection 'MxCube (ESRF, 2006)'
_computing_data_reduction 'XDS (Kabsch W., 2010)'
_computing_molecular_graphics 'Olex2 (Dolomanov et al., 2009)'
_computing_publication_material 'Olex2 (Dolomanov et al., 2009)'
_computing_structure_refinement 'ShelXL (Sheldrick, 2015)'
_computing_structure_solution 'ShelXT (Sheldrick, 2015)'
_diffrn_ambient_temperature 100
_diffrn_detector_area_resol_mean 'Pilatus DECTRIS 6M, 424 x 435mm active area, 6 Mpixels'
_diffrn_measured_fraction_theta_full 0.947
_diffrn_measured_fraction_theta_max 0.813
_diffrn_measurement_device_type 'MD2M - Maatel'
_diffrn_measurement_method 'phi scan'
_diffrn_radiation_type synchrotron
_diffrn_radiation_wavelength 0.82656
_diffrn_reflns_av_R_equivalents 0.1020
_diffrn_reflns_av_unetI/netI 0.0947
_diffrn_reflns_Laue_measured_fraction_full 0.947
_diffrn_reflns_Laue_measured_fraction_max 0.813
_diffrn_reflns_limit_h_max 12
_diffrn_reflns_limit_h_min -11
_diffrn_reflns_limit_k_max 17
_diffrn_reflns_limit_k_min -16
_diffrn_reflns_limit_l_max 18
_diffrn_reflns_limit_l_min 0
_diffrn_reflns_number 26209
_diffrn_reflns_point_group_measured_fraction_full 0.947
_diffrn_reflns_point_group_measured_fraction_max 0.813
_diffrn_reflns_theta_full 29.730
_diffrn_reflns_theta_max 33.942
_diffrn_reflns_theta_min 2.209
_diffrn_source 'ALBA BL13-XALOC, in-vacuum undulator (IVU21)'
_exptl_absorpt_coefficient_mu 1.656
_exptl_absorpt_correction_type none
_exptl_crystal_colour 'clear dark blue'
_exptl_crystal_colour_lustre clear
_exptl_crystal_colour_modifier dark
_exptl_crystal_colour_primary blue
_exptl_crystal_density_diffrn 1.583
_exptl_crystal_description block
_exptl_crystal_F_000 1028
_exptl_crystal_size_max 0.09
_exptl_crystal_size_mid 0.08
_exptl_crystal_size_min 0.06
_refine_diff_density_max 0.606
_refine_diff_density_min -1.407
_refine_diff_density_rms 0.105
_refine_ls_extinction_method none
_refine_ls_goodness_of_fit_ref 1.088
_refine_ls_hydrogen_treatment mixed
_refine_ls_matrix_type full
_refine_ls_number_parameters 299
_refine_ls_number_reflns 4377
_refine_ls_number_restraints 1
_refine_ls_restrained_S_all 1.090
_refine_ls_R_factor_all 0.0555
_refine_ls_R_factor_gt 0.0485
_refine_ls_shift/su_max 0.001
_refine_ls_shift/su_mean 0.000
_refine_ls_structure_factor_coef Fsqd
_refine_ls_weighting_details 'w=1/[\s^2^(Fo^2^)+(0.0731P)^2^] where P=(Fo^2^+2Fc^2^)/3'
_refine_ls_weighting_scheme calc
_refine_ls_wR_factor_gt 0.1431
_refine_ls_wR_factor_ref 0.1483
_reflns_Friedel_coverage 0.000
_reflns_number_gt 3668
_reflns_number_total 4377
_reflns_threshold_expression 'I > 2\s(I)'
_cod_data_source_file d3sc04406h2.cif
_cod_data_source_block shelx_CCDC1
_cod_depositor_comments 'Adding full bibliography for 1570205--1570207.cif.'
_cod_original_cell_volume 2085.2(7)
_cod_database_code 1570206
_shelx_shelxl_version_number 2018/1
_shelx_space_group_comment
;
The symmetry employed for this shelxl refinement is uniquely defined
by the following loop, which should always be used as a source of
symmetry information in preference to the above space-group names.
They are only intended as comments.
;
_shelx_estimated_absorpt_t_max 0.907
_shelx_estimated_absorpt_t_min 0.865
_olex2_refinement_description
;
1. Fixed Uiso
 At 1.2 times of:
  All C(H) groups
 At 1.5 times of:
  All C(H,H,H) groups
2. Restrained distances
 H7AA-C7AA
 0.9 with sigma of 0.02
3.a Aromatic/amide H refined with riding coordinates:
 C13(H13), C1(H1), C2AA(H2AA), C3AA(H3AA)
3.b Idealised Me refined as rotating group:
 C4(H4A,H4B,H4C), C7(H7A,H7B,H7C), C8(H8A,H8B,H8C), C9(H9A,H9B,H9C), C9AA(H9AA,
 H9AB,H9AC), C14(H14A,H14B,H14C)
;
_olex2_submission_special_instructions 'No special instructions were received'

loop_
_space_group_symop_operation_xyz
'x, y, z'
'-x, -y+1/2, z+1/2'
'-x, -y, -z'
'x, y-1/2, -z-1/2'

loop_
_atom_site_label
_atom_site_type_symbol
_atom_site_fract_x
_atom_site_fract_y
_atom_site_fract_z
_atom_site_U_iso_or_equiv
_atom_site_adp_type
_atom_site_occupancy
_atom_site_site_symmetry_order
_atom_site_calc_flag
_atom_site_refinement_flags_posn
_atom_site_refinement_flags_adp
_atom_site_refinement_flags_occupancy
_atom_site_disorder_assembly
_atom_site_disorder_group
Cu1 Cu 0.47642(3) 0.51816(2) 0.08331(2) 0.01774(15) Uani 1 1 d . . . . .
O1 O 0.39266(19) 0.61624(16) 0.03484(12) 0.0253(4) Uani 1 1 d . . . . .
O2 O 0.6348(2) 0.63816(17) 0.08331(11) 0.0237(4) Uani 1 1 d . . . . .
O3 O 0.12357(19) 0.89938(15) -0.18567(11) 0.0251(4) Uani 1 1 d . . . . .
O4 O 0.32570(19) 0.39548(17) 0.05908(12) 0.0274(4) Uani 1 1 d . . . . .
O5 O 1.18366(19) 0.96403(15) 0.04943(12) 0.0263(4) Uani 1 1 d . . . . .
O6 O 0.9268(2) 0.64690(17) -0.08370(12) 0.0279(5) Uani 1 1 d . . . . .
O7 O 0.1958(2) 0.69901(17) 0.05634(12) 0.0296(5) Uani 1 1 d . . . . .
O8 O 0.4274(2) 0.52049(17) 0.22482(11) 0.0311(5) Uani 1 1 d . . . . .
O9 O 0.5728(2) 0.42019(16) 0.10783(12) 0.0249(4) Uani 1 1 d . . . . .
C10 C 0.3086(3) 0.6955(2) -0.08321(15) 0.0200(5) Uani 1 1 d . . . . .
C11 C 0.1860(3) 0.8322(2) -0.15649(16) 0.0207(5) Uani 1 1 d . . . . .
C12 C 0.3815(3) 0.6255(2) -0.04889(16) 0.0205(5) Uani 1 1 d . . . . .
C13 C 0.2703(3) 0.8003(2) -0.20845(17) 0.0248(6) Uani 1 1 d . . . . .
H13 H 0.287809 0.825410 -0.268485 0.030 Uiso 1 1 calc R . . . .
N14 N 0.4565(3) 0.3956(3) 0.3229(2) 0.0477(7) Uani 1 1 d . . . . .
C15 C 1.0510(2) 0.80847(19) -0.01816(15) 0.0184(5) Uani 1 1 d . . . . .
C16 C 1.0655(3) 0.89401(19) 0.04286(16) 0.0214(5) Uani 1 1 d . . . . .
C1 C 0.3284(3) 0.7317(2) -0.17168(17) 0.0230(5) Uani 1 1 d . . . . .
H1 H 0.383892 0.708369 -0.208149 0.028 Uiso 1 1 calc R . . . .
C2 C 0.9342(3) 0.7328(2) -0.02852(16) 0.0192(5) Uani 1 1 d . . . . .
C3 C 0.2218(2) 0.7279(2) -0.03207(15) 0.0193(5) Uani 1 1 d . . . . .
C4AA C 0.7048(3) 0.6539(2) 0.01448(16) 0.0212(5) Uani 1 1 d . . . . .
C2AA C 0.8493(3) 0.8230(2) 0.08165(15) 0.0236(6) Uani 1 1 d . . . . .
H2AA H 0.780803 0.827778 0.116475 0.028 Uiso 1 1 calc R . . . .
C8AA C 0.8308(2) 0.7373(2) 0.02188(16) 0.0201(5) Uani 1 1 d . . . . .
C4 C 1.2050(3) 1.0500(2) 0.11305(18) 0.0329(7) Uani 1 1 d . . . . .
H4A H 1.146013 1.089626 0.102181 0.049 Uiso 1 1 calc GR . . . .
H4B H 1.290485 1.098918 0.106466 0.049 Uiso 1 1 calc GR . . . .
H4C H 1.193275 1.020220 0.174104 0.049 Uiso 1 1 calc GR . . . .
C3AA C 0.9636(3) 0.9012(2) 0.09196(15) 0.0241(6) Uani 1 1 d . . . . .
H3AA H 0.972757 0.959503 0.132302 0.029 Uiso 1 1 calc R . . . .
C6 C 0.1579(3) 0.7933(2) -0.06870(16) 0.0188(5) Uani 1 1 d . . . . .
C7 C 0.8987(3) 0.6602(3) -0.17627(19) 0.0385(8) Uani 1 1 d . . . . .
H7A H 0.965641 0.651800 -0.214439 0.058 Uiso 1 1 calc GR . . . .
H7B H 0.891422 0.732217 -0.185063 0.058 Uiso 1 1 calc GR . . . .
H7C H 0.819719 0.605559 -0.192499 0.058 Uiso 1 1 calc GR . . . .
C8 C 0.1326(4) 0.5897(3) 0.0740(2) 0.0411(8) Uani 1 1 d . . . . .
H8A H 0.156274 0.544917 0.029075 0.062 Uiso 1 1 calc GR . . . .
H8B H 0.042450 0.576732 0.071173 0.062 Uiso 1 1 calc GR . . . .
H8C H 0.155088 0.571234 0.134110 0.062 Uiso 1 1 calc GR . . . .
C9 C 0.1508(4) 0.9414(3) -0.27519(18) 0.0375(8) Uani 1 1 d . . . . .
H9A H 0.122995 0.882212 -0.318648 0.056 Uiso 1 1 calc GR . . . .
H9B H 0.240924 0.976538 -0.281493 0.056 Uiso 1 1 calc GR . . . .
H9C H 0.107236 0.993971 -0.286545 0.056 Uiso 1 1 calc GR . . . .
C9AA C 0.3759(4) 0.2987(3) 0.2762(3) 0.0529(10) Uani 1 1 d . . . . .
H9AA H 0.292794 0.276192 0.303669 0.079 Uiso 1 1 calc GR . . . .
H9AB H 0.412366 0.240217 0.281537 0.079 Uiso 1 1 calc GR . . . .
H9AC H 0.369080 0.315314 0.212564 0.079 Uiso 1 1 calc GR . . . .
C7AA C 0.4717(3) 0.4932(3) 0.2922(2) 0.0398(8) Uani 1 1 d D . . . .
C14 C 0.5119(4) 0.3793(4) 0.4084(2) 0.0622(13) Uani 1 1 d . . . . .
H14A H 0.448457 0.364637 0.455783 0.093 Uiso 1 1 calc GR . . . .
H14B H 0.580652 0.444393 0.423643 0.093 Uiso 1 1 calc GR . . . .
H14C H 0.543646 0.318029 0.403048 0.093 Uiso 1 1 calc GR . . . .
H7AA H 0.525(4) 0.558(3) 0.321(3) 0.081(16) Uiso 1 1 d D . . . .

loop_
_atom_site_aniso_label
_atom_site_aniso_U_11
_atom_site_aniso_U_22
_atom_site_aniso_U_33
_atom_site_aniso_U_23
_atom_site_aniso_U_13
_atom_site_aniso_U_12
Cu1 0.0181(3) 0.0255(2) 0.0138(2) 0.00084(10) 0.00099(10) 0.01283(15)
O1 0.0292(12) 0.0356(10) 0.0198(8) -0.0026(7) -0.0030(7) 0.0228(9)
O2 0.0219(12) 0.0322(11) 0.0184(9) -0.0008(7) 0.0032(6) 0.0107(8)
O3 0.0315(12) 0.0295(10) 0.0215(9) 0.0075(7) 0.0050(7) 0.0201(8)
O4 0.0255(12) 0.0373(11) 0.0176(9) -0.0015(8) 0.0025(8) 0.0073(8)
O5 0.0309(12) 0.0220(9) 0.0255(10) -0.0038(7) -0.0012(8) 0.0077(8)
O6 0.0266(13) 0.0285(11) 0.0302(10) -0.0116(7) 0.0015(7) 0.0113(8)
O7 0.0398(14) 0.0420(12) 0.0174(9) 0.0066(8) 0.0055(8) 0.0275(10)
O8 0.0377(14) 0.0431(12) 0.0180(9) 0.0015(8) 0.0084(8) 0.0206(9)
O9 0.0299(12) 0.0338(10) 0.0204(8) 0.0010(7) -0.0003(8) 0.0233(8)
C10 0.0187(16) 0.0231(13) 0.0213(13) 0.0003(8) -0.0008(9) 0.0110(10)
C11 0.0220(15) 0.0226(12) 0.0203(12) 0.0025(9) -0.0004(9) 0.0110(10)
C12 0.0175(14) 0.0265(12) 0.0212(12) 0.0010(9) -0.0003(9) 0.0123(10)
C13 0.0312(17) 0.0279(13) 0.0187(11) 0.0042(9) 0.0036(10) 0.0143(11)
N14 0.045(2) 0.0549(18) 0.0443(16) 0.0177(13) 0.0041(13) 0.0183(14)
C15 0.0191(14) 0.0243(12) 0.0168(11) 0.0020(9) 0.0022(9) 0.0141(10)
C16 0.0294(16) 0.0197(12) 0.0180(11) 0.0032(9) -0.0004(10) 0.0118(10)
C1 0.0229(15) 0.0285(13) 0.0211(12) 0.0004(10) 0.0030(10) 0.0131(10)
C2 0.0214(15) 0.0230(12) 0.0177(11) 0.0007(9) 0.0007(9) 0.0135(10)
C3 0.0201(14) 0.0245(12) 0.0154(10) -0.0001(9) -0.0009(9) 0.0100(10)
C4AA 0.0242(15) 0.0256(12) 0.0184(11) 0.0025(9) 0.0001(9) 0.0145(10)
C2AA 0.0294(17) 0.0280(14) 0.0180(12) 0.0029(9) 0.0046(9) 0.0156(11)
C8AA 0.0210(15) 0.0245(12) 0.0185(11) 0.0025(9) 0.0006(9) 0.0125(10)
C4 0.048(2) 0.0249(14) 0.0238(13) -0.0040(11) -0.0067(12) 0.0092(12)
C3AA 0.0372(19) 0.0216(13) 0.0174(11) -0.0011(9) 0.0011(10) 0.0148(11)
C6 0.0208(15) 0.0176(12) 0.0200(11) -0.0013(9) 0.0010(9) 0.0088(9)
C7 0.037(2) 0.0449(18) 0.0276(14) -0.0104(12) 0.0078(12) 0.0049(14)
C8 0.037(2) 0.052(2) 0.0335(16) 0.0157(13) 0.0022(13) 0.0127(16)
C9 0.058(2) 0.0444(17) 0.0240(14) 0.0141(12) 0.0120(13) 0.0362(16)
C9AA 0.057(3) 0.051(2) 0.051(2) 0.0094(16) 0.0093(17) 0.0172(18)
C7AA 0.037(2) 0.0495(19) 0.0305(16) 0.0127(14) 0.0064(13) 0.0097(14)
C14 0.058(3) 0.073(3) 0.049(2) 0.0282(19) -0.0081(18) 0.011(2)

loop_
_atom_type_symbol
_atom_type_description
_atom_type_scat_dispersion_real
_atom_type_scat_dispersion_imag
_atom_type_scat_source
C C 0.0052 0.0023 'International Tables Vol C Tables 4.2.6.8 and 6.1.1.4'
H H 0.0000 0.0000 'International Tables Vol C Tables 4.2.6.8 and 6.1.1.4'
Cu Cu 0.2556 1.6827 'International Tables Vol C Tables 4.2.6.8 and 6.1.1.4'
N N 0.0094 0.0046 'International Tables Vol C Tables 4.2.6.8 and 6.1.1.4'
O O 0.0162 0.0086 'International Tables Vol C Tables 4.2.6.8 and 6.1.1.4'

loop_
_geom_angle_atom_site_label_1
_geom_angle_atom_site_label_2
_geom_angle_atom_site_label_3
_geom_angle
_geom_angle_site_symmetry_1
_geom_angle_site_symmetry_3
_geom_angle_publ_flag
O1 Cu1 Cu1 86.50(5) . 3_665 ?
O1 Cu1 O2 89.11(9) . . ?
O1 Cu1 O4 89.60(9) . . ?
O1 Cu1 O8 99.69(8) . . ?
O1 Cu1 O9 168.77(8) . . ?
O2 Cu1 Cu1 87.61(5) . 3_665 ?
O2 Cu1 O8 99.19(8) . . ?
O4 Cu1 Cu1 81.48(6) . 3_665 ?
O4 Cu1 O2 169.08(7) . . ?
O4 Cu1 O8 91.72(8) . . ?
O8 Cu1 Cu1 170.81(6) . 3_665 ?
O9 Cu1 Cu1 82.51(6) . 3_665 ?
O9 Cu1 O2 88.14(9) . . ?
O9 Cu1 O4 91.04(9) . . ?
O9 Cu1 O8 91.49(8) . . ?
C12 O1 Cu1 120.67(17) . . ?
C4AA O2 Cu1 119.41(17) . . ?
C11 O3 C9 116.7(2) . . ?
C4AA O4 Cu1 126.98(18) 3_665 . ?
C16 O5 C4 117.5(2) . . ?
C2 O6 C7 115.7(2) . . ?
C3 O7 C8 117.0(2) . . ?
C7AA O8 Cu1 131.1(2) . . ?
C12 O9 Cu1 125.22(17) 3_665 . ?
C1 C10 C12 118.0(2) . . ?
C1 C10 C3 117.4(2) . . ?
C3 C10 C12 124.7(2) . . ?
O3 C11 C13 124.2(2) . . ?
O3 C11 C6 115.3(2) . . ?
C13 C11 C6 120.5(2) . . ?
O1 C12 C10 119.0(2) . . ?
O9 C12 O1 124.9(2) 3_665 . ?
O9 C12 C10 116.1(2) 3_665 . ?
C1 C13 C11 119.2(2) . . ?
C7AA N14 C9AA 121.6(3) . . ?
C7AA N14 C14 120.9(4) . . ?
C14 N14 C9AA 117.3(3) . . ?
C16 C15 C6 122.4(2) . 1_655 ?
C2 C15 C16 118.9(2) . . ?
C2 C15 C6 118.6(2) . 1_655 ?
O5 C16 C15 115.0(2) . . ?
O5 C16 C3AA 125.0(2) . . ?
C3AA C16 C15 120.0(2) . . ?
C13 C1 C10 122.5(2) . . ?
O6 C2 C15 116.7(2) . . ?
O6 C2 C8AA 121.1(2) . . ?
C15 C2 C8AA 121.9(2) . . ?
O7 C3 C10 122.9(2) . . ?
O7 C3 C6 115.8(2) . . ?
C6 C3 C10 121.3(2) . . ?
O2 C4AA C8AA 117.3(2) . . ?
O4 C4AA O2 124.1(3) 3_665 . ?
O4 C4AA C8AA 118.6(2) 3_665 . ?
C3AA C2AA C8AA 122.3(3) . . ?
C2 C8AA C4AA 122.8(2) . . ?
C2AA C8AA C2 117.3(2) . . ?
C2AA C8AA C4AA 119.8(2) . . ?
C2AA C3AA C16 119.5(2) . . ?
C11 C6 C15 121.5(2) . 1_455 ?
C3 C6 C11 119.0(2) . . ?
C3 C6 C15 119.1(2) . 1_455 ?
O8 C7AA N14 128.9(4) . . ?

loop_
_geom_bond_atom_site_label_1
_geom_bond_atom_site_label_2
_geom_bond_distance
_geom_bond_site_symmetry_2
_geom_bond_publ_flag
Cu1 Cu1 2.6097(5) 3_665 ?
Cu1 O1 1.9577(18) . ?
Cu1 O2 1.971(2) . ?
Cu1 O4 1.968(2) . ?
Cu1 O8 2.1787(17) . ?
Cu1 O9 1.9612(19) . ?
O1 C12 1.261(3) . ?
O2 C4AA 1.270(3) . ?
O3 C11 1.361(3) . ?
O3 C9 1.436(3) . ?
O4 C4AA 1.262(3) 3_665 ?
O5 C16 1.362(3) . ?
O5 C4 1.430(3) . ?
O6 C2 1.372(3) . ?
O6 C7 1.436(4) . ?
O7 C3 1.374(3) . ?
O7 C8 1.405(4) . ?
O8 C7AA 1.222(4) . ?
O9 C12 1.260(3) 3_665 ?
C10 C12 1.502(4) . ?
C10 C1 1.392(3) . ?
C10 C3 1.409(4) . ?
C11 C13 1.390(4) . ?
C11 C6 1.401(3) . ?
C13 C1 1.382(4) . ?
N14 C9AA 1.478(5) . ?
N14 C7AA 1.315(5) . ?
N14 C14 1.462(4) . ?
C15 C16 1.409(3) . ?
C15 C2 1.384(4) . ?
C15 C6 1.489(4) 1_655 ?
C16 C3AA 1.392(4) . ?
C2 C8AA 1.406(4) . ?
C3 C6 1.394(4) . ?
C4AA C8AA 1.498(4) . ?
C2AA C8AA 1.394(4) . ?
C2AA C3AA 1.378(4) . ?
